data_4027160
loop_
_publ_author_name
'Bartolo Gabriele'
'Lucia Veltri'
'Raffaella Mancuso'
'Giuseppe Salerno'
'Sabino Maggi'
'Brunella Maria Aresta'

_publ_contact_author_address
;
 Dipartimento di Scienze Farmaceutiche
 Universit\`a della Calabria
 I-87036 Arcavacata di Rende (CS), Italy
;
_publ_contact_author_email b.gabriele@unical.it
_publ_contact_author_fax '+39 0984 492044'
_publ_contact_author_name 'Bartolo Gabriele'
_publ_contact_author_phone '+39 0984 492813'
_publ_section_title
;
 A Palladium Iodide-Catalyzed Carbonylative Approach to Functionalized
 Pyrrole Derivatives
;
_journal_name_full 'Journal of Organic Chemistry'
_journal_page_first 4005
_journal_page_last 4016
_journal_paper_doi 10.1021/jo300365n
_journal_volume 77
_journal_year 2012
_chemical_formula_moiety 'C16 H29 N O3'
_chemical_formula_sum 'C16 H29 N O3'
_chemical_formula_weight 283.40
_chemical_name_common syn-3f_diastereomer
_chemical_name_systematic
;
(3RS,4RS)-N-Boc-3-amino-2-methyldec-5-yn-4-ol
;
_space_group_crystal_system monoclinic
_space_group_IT_number 15
_space_group_name_Hall '-C 2yc'
_space_group_name_H-M_alt 'C 1 2/c 1'
_symmetry_space_group_name_Hall '-C 2yc'
_symmetry_space_group_name_H-M 'C 1 2/c 1'
_atom_sites_solution_hydrogens geom
_atom_sites_solution_primary direct
_atom_sites_solution_secondary difmap
_audit_creation_date 2012-01-10
_audit_creation_method SHELXL-97
_cell_angle_alpha 90.00
_cell_angle_beta 97.94(2)
_cell_angle_gamma 90.00
_cell_formula_units_Z 8
_cell_length_a 12.252(4)
_cell_length_b 19.841(9)
_cell_length_c 15.137(4)
_cell_measurement_reflns_used 125
_cell_measurement_temperature 295(2)
_cell_measurement_theta_max 27.5
_cell_measurement_theta_min 5.0
_cell_volume 3644(2)
_computing_cell_refinement 'DIRAX (Duisenberg & Schreurs, 1989-2000)'
_computing_data_collection 'COLLECT (Bruker AXS BV, 1997-2004)'
_computing_data_reduction 'DENZO and SCALEPAK(Otwinowski & Minor, 1997)'
_computing_molecular_graphics 'Ortep3 for Windows (Farrugia, 1997)'
_computing_publication_material 'WinGX publication routines (Farrugia, 1999)'
_computing_structure_refinement 'SHELXL-97 (Sheldrick, 2008)'
_computing_structure_solution 'SIR2011 (Burla et al., accepted for publication in J.Appl.Cryst)'
_diffrn_ambient_temperature 295(2)
_diffrn_detector_area_resol_mean 9
_diffrn_measured_fraction_theta_full 0.973
_diffrn_measured_fraction_theta_max 0.973
_diffrn_measurement_device '95mm CCD camera on \k-goniostat'
_diffrn_measurement_device_type 'Bruker-Nonius KappaCCD'
_diffrn_measurement_method CCD
_diffrn_measurement_specimen_support fiber
_diffrn_radiation_monochromator 'horizonally mounted graphite crystal'
_diffrn_radiation_source 'fine-focus sealed tube'
_diffrn_radiation_type MoK\a
_diffrn_radiation_wavelength 0.71073
_diffrn_reflns_av_R_equivalents 0.1571
_diffrn_reflns_av_sigmaI/netI 0.1060
_diffrn_reflns_limit_h_max 15
_diffrn_reflns_limit_h_min -15
_diffrn_reflns_limit_k_max 25
_diffrn_reflns_limit_k_min -25
_diffrn_reflns_limit_l_max 19
_diffrn_reflns_limit_l_min -19
_diffrn_reflns_number 21075
_diffrn_reflns_theta_full 27.59
_diffrn_reflns_theta_max 27.59
_diffrn_reflns_theta_min 5.04
_exptl_absorpt_coefficient_mu 0.070
_exptl_absorpt_correction_T_max 0.983
_exptl_absorpt_correction_T_min 0.966
_exptl_absorpt_correction_type multi-scan
_exptl_absorpt_process_details
;
SADABS-2008/1 (Bruker,2008) was used for absorption correction.
R(int) was 0.0836 before and 0.0698 after correction.
The Ratio of minimum to maximum transmission is 0.8400.
The \l/2 correction factor is 0.0015.
;
_exptl_crystal_colour colourless
_exptl_crystal_density_diffrn 1.033
_exptl_crystal_description block
_exptl_crystal_F_000 1248
_exptl_crystal_size_max 0.5
_exptl_crystal_size_mid 0.5
_exptl_crystal_size_min 0.25
_refine_diff_density_max 0.320
_refine_diff_density_min -0.245
_refine_diff_density_rms 0.038
_refine_ls_extinction_method none
_refine_ls_goodness_of_fit_ref 1.014
_refine_ls_hydrogen_treatment mixed
_refine_ls_matrix_type full
_refine_ls_number_parameters 195
_refine_ls_number_reflns 4105
_refine_ls_number_restraints 0
_refine_ls_restrained_S_all 1.014
_refine_ls_R_factor_all 0.1932
_refine_ls_R_factor_gt 0.0746
_refine_ls_shift/su_max 0.000
_refine_ls_shift/su_mean 0.000
_refine_ls_structure_factor_coef Fsqd
_refine_ls_weighting_details 'calc w=1/[\s^2^(Fo^2^)+(0.0743P)^2^+1.1721P] where P=(Fo^2^+2Fc^2^)/3'
_refine_ls_weighting_scheme calc
_refine_ls_wR_factor_gt 0.1487
_refine_ls_wR_factor_ref 0.1969
_reflns_number_gt 1762
_reflns_number_total 4105
_reflns_threshold_expression >2sigma(I)
_cod_data_source_file jo300365n_si_002.cif
_cod_data_source_block syn-3f_diastereomer
_cod_database_code 4027160

loop_
_symmetry_equiv_pos_as_xyz
'x, y, z'
'-x, y, -z+1/2'
'x+1/2, y+1/2, z'
'-x+1/2, y+1/2, -z+1/2'
'-x, -y, -z'
'x, -y, z-1/2'
'-x+1/2, -y+1/2, -z'
'x+1/2, -y+1/2, z-1/2'

loop_
_atom_site_label
_atom_site_type_symbol
_atom_site_fract_x
_atom_site_fract_y
_atom_site_fract_z
_atom_site_U_iso_or_equiv
_atom_site_adp_type
_atom_site_occupancy
_atom_site_symmetry_multiplicity
_atom_site_calc_flag
_atom_site_refinement_flags
C1 C -0.0721(5) 0.4269(4) 0.0786(5) 0.162(3) Uani 1 1 d .
H1A H -0.0890 0.4613 0.0342 0.243 Uiso 1 1 calc R
H1B H -0.0543 0.4475 0.1362 0.243 Uiso 1 1 calc R
H1C H -0.1347 0.3978 0.0788 0.243 Uiso 1 1 calc R
C2 C 0.0219(5) 0.3875(3) 0.0583(5) 0.150(2) Uani 1 1 d .
H2A H 0.0778 0.4191 0.0447 0.181 Uiso 1 1 calc R
H2B H -0.0019 0.3624 0.0041 0.181 Uiso 1 1 calc R
C3 C 0.0751(4) 0.3400(3) 0.1243(4) 0.129(2) Uani 1 1 d .
H3A H 0.0197 0.3091 0.1404 0.155 Uiso 1 1 calc R
H3B H 0.1041 0.3649 0.1776 0.155 Uiso 1 1 calc R
C4 C 0.1676(3) 0.2994(2) 0.0941(3) 0.0917(13) Uani 1 1 d .
H4A H 0.1929 0.2664 0.1397 0.110 Uiso 1 1 calc R
H4B H 0.1393 0.2751 0.0402 0.110 Uiso 1 1 calc R
C5 C 0.2619(3) 0.34074(17) 0.0766(2) 0.0627(9) Uani 1 1 d .
C6 C 0.3363(3) 0.37532(16) 0.06354(19) 0.0495(7) Uani 1 1 d .
C7 C 0.4288(2) 0.42085(13) 0.05279(17) 0.0406(7) Uani 1 1 d .
H7 H 0.4399 0.4196 -0.0101 0.049 Uiso 1 1 calc R
C8 C 0.5366(2) 0.39639(13) 0.10916(17) 0.0416(7) Uani 1 1 d .
H8 H 0.5224 0.3927 0.1711 0.050 Uiso 1 1 calc R
C9 C 0.5722(3) 0.32633(15) 0.0801(2) 0.0587(9) Uani 1 1 d .
H9 H 0.5080 0.2966 0.0769 0.070 Uiso 1 1 calc R
C10 C 0.6110(3) 0.32579(19) -0.0110(3) 0.0843(12) Uani 1 1 d .
H10A H 0.5539 0.3434 -0.0548 0.126 Uiso 1 1 calc R
H10B H 0.6280 0.2804 -0.0265 0.126 Uiso 1 1 calc R
H10C H 0.6758 0.3533 -0.0093 0.126 Uiso 1 1 calc R
C11 C 0.6608(4) 0.2981(2) 0.1515(3) 0.0991(14) Uani 1 1 d .
H11A H 0.6326 0.2961 0.2076 0.149 Uiso 1 1 calc R
H11B H 0.7244 0.3268 0.1571 0.149 Uiso 1 1 calc R
H11C H 0.6809 0.2536 0.1348 0.149 Uiso 1 1 calc R
C12 C 0.6576(2) 0.48497(14) 0.17813(18) 0.0428(7) Uani 1 1 d .
C13 C 0.7639(2) 0.58739(16) 0.22039(19) 0.0529(8) Uani 1 1 d .
C14 C 0.6651(3) 0.62707(19) 0.2440(3) 0.0805(12) Uani 1 1 d .
H14A H 0.6219 0.5988 0.2771 0.121 Uiso 1 1 calc R
H14B H 0.6208 0.6418 0.1902 0.121 Uiso 1 1 calc R
H14C H 0.6906 0.6655 0.2794 0.121 Uiso 1 1 calc R
C15 C 0.8338(3) 0.5574(2) 0.3016(2) 0.0922(14) Uani 1 1 d .
H15A H 0.7879 0.5310 0.3349 0.138 Uiso 1 1 calc R
H15B H 0.8678 0.5930 0.3386 0.138 Uiso 1 1 calc R
H15C H 0.8898 0.5291 0.2827 0.138 Uiso 1 1 calc R
C16 C 0.8342(3) 0.62986(19) 0.1680(2) 0.0735(10) Uani 1 1 d .
H16A H 0.8911 0.6024 0.1489 0.110 Uiso 1 1 calc R
H16B H 0.8671 0.6658 0.2050 0.110 Uiso 1 1 calc R
H16C H 0.7893 0.6484 0.1168 0.110 Uiso 1 1 calc R
N1 N 0.62299(19) 0.44603(12) 0.10676(15) 0.0441(6) Uani 1 1 d .
O1 O 0.40354(17) 0.48871(10) 0.07377(14) 0.0499(6) Uani 1 1 d .
O2 O 0.6342(2) 0.47481(12) 0.25223(13) 0.0697(7) Uani 1 1 d .
O3 O 0.72403(16) 0.53449(10) 0.15605(12) 0.0505(6) Uani 1 1 d .
H1 H 0.390(2) 0.4881(15) 0.123(2) 0.055(10) Uiso 1 1 d .
H2 H 0.630(2) 0.4665(16) 0.056(2) 0.063(10) Uiso 1 1 d .

loop_
_atom_site_aniso_label
_atom_site_aniso_U_11
_atom_site_aniso_U_22
_atom_site_aniso_U_33
_atom_site_aniso_U_23
_atom_site_aniso_U_13
_atom_site_aniso_U_12
C1 0.098(4) 0.186(7) 0.207(7) -0.016(5) 0.043(4) 0.015(4)
C2 0.097(4) 0.164(6) 0.201(7) 0.043(5) 0.058(4) 0.013(4)
C3 0.078(3) 0.159(5) 0.155(5) 0.029(4) 0.029(3) -0.037(4)
C4 0.072(3) 0.068(3) 0.138(4) 0.000(3) 0.026(3) -0.017(2)
C5 0.060(2) 0.055(2) 0.073(2) -0.0017(17) 0.0091(18) -0.0019(18)
C6 0.0512(18) 0.0524(19) 0.0442(17) -0.0051(14) 0.0036(14) -0.0010(16)
C7 0.0509(16) 0.0373(15) 0.0344(14) 0.0015(12) 0.0084(12) 0.0022(13)
C8 0.0484(16) 0.0439(16) 0.0323(13) 0.0033(12) 0.0051(12) -0.0059(14)
C9 0.0587(19) 0.0381(17) 0.078(2) 0.0050(16) 0.0053(17) 0.0032(15)
C10 0.095(3) 0.070(2) 0.090(3) -0.025(2) 0.019(2) 0.018(2)
C11 0.107(3) 0.073(3) 0.115(3) 0.024(3) 0.005(3) 0.030(3)
C12 0.0490(16) 0.0423(16) 0.0369(15) 0.0013(13) 0.0054(13) -0.0015(14)
C13 0.0529(18) 0.0581(19) 0.0464(17) -0.0081(14) 0.0019(14) -0.0150(15)
C14 0.081(3) 0.065(2) 0.101(3) -0.026(2) 0.031(2) -0.011(2)
C15 0.079(3) 0.120(3) 0.069(2) 0.011(2) -0.022(2) -0.030(2)
C16 0.073(2) 0.082(3) 0.066(2) -0.0094(19) 0.0102(18) -0.033(2)
N1 0.0543(15) 0.0477(14) 0.0307(12) 0.0018(11) 0.0072(11) -0.0060(12)
O1 0.0714(14) 0.0450(12) 0.0356(11) 0.0041(9) 0.0157(10) 0.0103(10)
O2 0.0975(18) 0.0826(17) 0.0306(10) -0.0020(11) 0.0142(11) -0.0310(14)
O3 0.0609(13) 0.0533(13) 0.0381(10) -0.0051(9) 0.0094(9) -0.0127(10)

loop_
_atom_type_symbol
_atom_type_description
_atom_type_scat_dispersion_real
_atom_type_scat_dispersion_imag
_atom_type_scat_source
C C 0.0033 0.0016 'International Tables Vol C Tables 4.2.6.8 and 6.1.1.4'
H H 0.0000 0.0000 'International Tables Vol C Tables 4.2.6.8 and 6.1.1.4'
N N 0.0061 0.0033 'International Tables Vol C Tables 4.2.6.8 and 6.1.1.4'
O O 0.0106 0.0060 'International Tables Vol C Tables 4.2.6.8 and 6.1.1.4'

loop_
_geom_angle_atom_site_label_1
_geom_angle_atom_site_label_2
_geom_angle_atom_site_label_3
_geom_angle
C2 C1 H1A 109.5
C2 C1 H1B 109.5
H1A C1 H1B 109.5
C2 C1 H1C 109.5
H1A C1 H1C 109.5
H1B C1 H1C 109.5
C1 C2 C3 119.4(6)
C1 C2 H2A 107.5
C3 C2 H2A 107.5
C1 C2 H2B 107.5
C3 C2 H2B 107.5
H2A C2 H2B 107.0
C2 C3 C4 114.8(5)
C2 C3 H3A 108.6
C4 C3 H3A 108.6
C2 C3 H3B 108.6
C4 C3 H3B 108.6
H3A C3 H3B 107.5
C5 C4 C3 113.4(3)
C5 C4 H4A 108.9
C3 C4 H4A 108.9
C5 C4 H4B 108.9
C3 C4 H4B 108.9
H4A C4 H4B 107.7
C6 C5 C4 178.3(4)
C5 C6 C7 176.2(3)
O1 C7 C6 111.1(2)
O1 C7 C8 111.6(2)
C6 C7 C8 110.9(2)
O1 C7 H7 107.7
C6 C7 H7 107.7
C8 C7 H7 107.7
N1 C8 C9 111.7(2)
N1 C8 C7 110.1(2)
C9 C8 C7 112.3(2)
N1 C8 H8 107.5
C9 C8 H8 107.5
C7 C8 H8 107.5
C10 C9 C11 111.0(3)
C10 C9 C8 113.7(3)
C11 C9 C8 109.3(3)
C10 C9 H9 107.5
C11 C9 H9 107.5
C8 C9 H9 107.5
C9 C10 H10A 109.5
C9 C10 H10B 109.5
H10A C10 H10B 109.5
C9 C10 H10C 109.5
H10A C10 H10C 109.5
H10B C10 H10C 109.5
C9 C11 H11A 109.5
C9 C11 H11B 109.5
H11A C11 H11B 109.5
C9 C11 H11C 109.5
H11A C11 H11C 109.5
H11B C11 H11C 109.5
O2 C12 O3 125.4(3)
O2 C12 N1 123.9(3)
O3 C12 N1 110.7(2)
O3 C13 C16 102.3(2)
O3 C13 C15 110.8(3)
C16 C13 C15 110.2(3)
O3 C13 C14 108.8(2)
C16 C13 C14 111.3(3)
C15 C13 C14 112.9(3)
C13 C14 H14A 109.5
C13 C14 H14B 109.5
H14A C14 H14B 109.5
C13 C14 H14C 109.5
H14A C14 H14C 109.5
H14B C14 H14C 109.5
C13 C15 H15A 109.5
C13 C15 H15B 109.5
H15A C15 H15B 109.5
C13 C15 H15C 109.5
H15A C15 H15C 109.5
H15B C15 H15C 109.5
C13 C16 H16A 109.5
C13 C16 H16B 109.5
H16A C16 H16B 109.5
C13 C16 H16C 109.5
H16A C16 H16C 109.5
H16B C16 H16C 109.5
C12 N1 C8 121.3(2)
C12 N1 H2 112(2)
C8 N1 H2 120(2)
C7 O1 H1 106(2)
C12 O3 C13 120.9(2)

loop_
_geom_bond_atom_site_label_1
_geom_bond_atom_site_label_2
_geom_bond_distance
C1 C2 1.459(7)
C1 H1A 0.9600
C1 H1B 0.9600
C1 H1C 0.9600
C2 C3 1.461(7)
C2 H2A 0.9700
C2 H2B 0.9700
C3 C4 1.512(7)
C3 H3A 0.9700
C3 H3B 0.9700
C4 C5 1.470(5)
C4 H4A 0.9700
C4 H4B 0.9700
C5 C6 1.180(4)
C6 C7 1.475(4)
C7 O1 1.427(3)
C7 C8 1.548(4)
C7 H7 0.9800
C8 N1 1.451(3)
C8 C9 1.539(4)
C8 H8 0.9800
C9 C10 1.520(5)
C9 C11 1.529(5)
C9 H9 0.9800
C10 H10A 0.9600
C10 H10B 0.9600
C10 H10C 0.9600
C11 H11A 0.9600
C11 H11B 0.9600
C11 H11C 0.9600
C12 O2 1.212(3)
C12 O3 1.347(3)
C12 N1 1.348(3)
C13 O3 1.469(3)
C13 C16 1.506(4)
C13 C15 1.519(5)
C13 C14 1.527(4)
C14 H14A 0.9600
C14 H14B 0.9600
C14 H14C 0.9600
C15 H15A 0.9600
C15 H15B 0.9600
C15 H15C 0.9600
C16 H16A 0.9600
C16 H16B 0.9600
C16 H16C 0.9600
N1 H2 0.88(3)
O1 H1 0.79(3)
